data_7242205
loop_
_publ_author_name
'Pahari, Shyam K.'
'Gokoglan, Tugba Ceren'
'Visayas, Benjoe Rey B.'
'Woehl, Jennifer'
'Golen, James A.'
'Howland, Rachael'
'Mayes, Maricris L.'
'Agar, Ertan'
'Cappillino, Patrick J.'

_publ_section_title
;
 Designing high energy density flow batteries by tuning active-material
 thermodynamics
;
_journal_issue 10
_journal_name_full 'RSC Advances'
_journal_page_first 5432
_journal_page_last 5443
_journal_paper_doi 10.1039/D0RA10913D
_journal_volume 11
_journal_year 2021
_chemical_formula_moiety 'C8 H8 N2 O10 V, 2(C8 H20 N), H2 O'
_chemical_formula_sum 'C24 H50 N4 O11 V'
_chemical_formula_weight 621.62
_chemical_name_common TEA2VBH
_chemical_name_systematic 'Bis-tetraethylammonium vanadium(iv)bis-hydroxyiminodiacetate'
_space_group_crystal_system orthorhombic
_space_group_IT_number 19
_space_group_name_Hall 'P 2ac 2ab'
_space_group_name_H-M_alt 'P 21 21 21'
_atom_sites_solution_hydrogens mixed
_atom_sites_solution_primary 'intrinsic phasing'
_atom_sites_solution_secondary 'Fourier difference maps'
_audit_creation_method SHELXL-2014/6
_audit_update_record
;
2020-11-18 deposited with the CCDC.	2021-01-12 downloaded from the CCDC.
;
_cell_angle_alpha 90
_cell_angle_beta 90
_cell_angle_gamma 90
_cell_formula_units_Z 4
_cell_length_a 9.450(8)
_cell_length_b 10.573(10)
_cell_length_c 28.94(2)
_cell_measurement_reflns_used 9012
_cell_measurement_temperature 200(2)
_cell_measurement_theta_max 25.36
_cell_measurement_theta_min 2.96
_cell_volume 2892(4)
_computing_cell_refinement 'Bruker SAINT'
_computing_data_collection 'Bruker APEX3'
_computing_data_reduction 'Bruker SAINT'
_computing_molecular_graphics 'Bruker SHELXTL'
_computing_publication_material 'Bruker SHELXTL'
_computing_structure_refinement 'SHELXL-2014/6 (Sheldrick, 2014)'
_computing_structure_solution 'SHELXS-97 (Sheldrick 2008)'
_diffrn_ambient_temperature 200(2)
_diffrn_measured_fraction_theta_full 0.997
_diffrn_measured_fraction_theta_max 0.993
_diffrn_measurement_device_type 'Bruker APEX-III CMOS'
_diffrn_measurement_method '\f and \w scans'
_diffrn_radiation_type MoK\a
_diffrn_radiation_wavelength 0.71073
_diffrn_reflns_av_R_equivalents 0.0401
_diffrn_reflns_av_unetI/netI 0.0241
_diffrn_reflns_Laue_measured_fraction_full 0.997
_diffrn_reflns_Laue_measured_fraction_max 0.993
_diffrn_reflns_limit_h_max 11
_diffrn_reflns_limit_h_min -10
_diffrn_reflns_limit_k_max 12
_diffrn_reflns_limit_k_min -12
_diffrn_reflns_limit_l_max 35
_diffrn_reflns_limit_l_min -35
_diffrn_reflns_number 46827
_diffrn_reflns_point_group_measured_fraction_full 0.998
_diffrn_reflns_point_group_measured_fraction_max 0.994
_diffrn_reflns_theta_full 25.000
_diffrn_reflns_theta_max 25.538
_diffrn_reflns_theta_min 2.975
_diffrn_source 'Bruker D8 Venture Dual'
_exptl_absorpt_coefficient_mu 0.407
_exptl_absorpt_correction_T_max 0.259
_exptl_absorpt_correction_T_min 0.236
_exptl_absorpt_correction_type multi-scan
_exptl_absorpt_process_details sadabs
_exptl_crystal_colour blue
_exptl_crystal_density_diffrn 1.428
_exptl_crystal_description BLOCK
_exptl_crystal_F_000 1332
_exptl_crystal_recrystallization_method 'Vapour deposition'
_exptl_crystal_size_max 0.230
_exptl_crystal_size_mid 0.210
_exptl_crystal_size_min 0.200
_refine_diff_density_max 0.386
_refine_diff_density_min -0.260
_refine_diff_density_rms 0.045
_refine_ls_abs_structure_details
; 
 Refined as an inversion twin. 
;
_refine_ls_abs_structure_Flack 0.50(2)
_refine_ls_extinction_coef 0.0028(6)
_refine_ls_extinction_expression Fc^*^=kFc[1+0.001xFc^2^\l^3^/sin(2\q)]^-1/4^
_refine_ls_extinction_method SHELXL
_refine_ls_goodness_of_fit_ref 1.054
_refine_ls_hydrogen_treatment mixed
_refine_ls_matrix_type full
_refine_ls_number_parameters 377
_refine_ls_number_reflns 5363
_refine_ls_number_restraints 3
_refine_ls_restrained_S_all 1.054
_refine_ls_R_factor_all 0.0368
_refine_ls_R_factor_gt 0.0323
_refine_ls_shift/su_max 0.000
_refine_ls_shift/su_mean 0.000
_refine_ls_structure_factor_coef Fsqd
_refine_ls_weighting_details 'w=1/[\s^2^(Fo^2^)+(0.0363P)^2^+1.1458P] where P=(Fo^2^+2Fc^2^)/3'
_refine_ls_weighting_scheme calc
_refine_ls_wR_factor_gt 0.0722
_refine_ls_wR_factor_ref 0.0740
_reflns_Friedel_coverage 0.757
_reflns_Friedel_fraction_full 1.000
_reflns_Friedel_fraction_max 0.996
_reflns_number_gt 5021
_reflns_number_total 5363
_reflns_threshold_expression 'I > 2\s(I)'
_cod_data_source_file d0ra10913d2.cif
_cod_data_source_block UMD1272_a
_cod_database_code 7242205
_shelx_space_group_comment
; 
The symmetry employed for this shelxl refinement is uniquely defined 
by the following loop, which should always be used as a source of 
symmetry information in preference to the above space-group names. 
They are only intended as comments. 
;
_shelx_estimated_absorpt_t_min 0.912
_shelx_estimated_absorpt_t_max 0.923
_shelxl_version_number 2014/6

loop_
_space_group_symop_operation_xyz
'x, y, z'
'-x+1/2, -y, z+1/2'
'-x, y+1/2, -z+1/2'
'x+1/2, -y+1/2, -z'

loop_
_atom_site_label
_atom_site_type_symbol
_atom_site_fract_x
_atom_site_fract_y
_atom_site_fract_z
_atom_site_U_iso_or_equiv
_atom_site_adp_type
_atom_site_occupancy
_atom_site_site_symmetry_order
_atom_site_calc_flag
_atom_site_refinement_flags_posn
_atom_site_refinement_flags_adp
_atom_site_refinement_flags_occupancy
_atom_site_disorder_assembly
_atom_site_disorder_group
V1 V 0.10440(5) 0.57347(5) 0.40093(2) 0.01820(13) Uani 1 1 d . . . . .
O1 O 0.2461(2) 0.5273(2) 0.34993(7) 0.0263(5) Uani 1 1 d . . . . .
O1W O -0.1544(4) 0.0901(3) 0.41372(14) 0.0750(10) Uani 1 1 d D . . . .
H1A H -0.172(6) 0.171(2) 0.408(2) 0.112 Uiso 1 1 d D U . . .
H1B H -0.096(5) 0.066(5) 0.3913(15) 0.112 Uiso 1 1 d D U . . .
O2 O 0.4731(2) 0.5213(3) 0.33039(8) 0.0415(6) Uani 1 1 d . . . . .
O3 O 0.2220(2) 0.46012(18) 0.43704(7) 0.0241(5) Uani 1 1 d . . . . .
O4 O 0.1192(2) 0.7136(2) 0.53267(7) 0.0302(5) Uani 1 1 d . . . . .
O5 O 0.0447(2) 0.64066(19) 0.46497(6) 0.0222(4) Uani 1 1 d . . . . .
O6 O 0.1525(2) 0.76070(18) 0.38644(7) 0.0228(5) Uani 1 1 d . . . . .
O7 O 0.0622(2) 0.9438(2) 0.36325(8) 0.0352(5) Uani 1 1 d . . . . .
O8 O -0.0146(2) 0.59564(19) 0.34592(6) 0.0217(5) Uani 1 1 d . . . . .
O9 O -0.2464(3) 0.3490(2) 0.40919(9) 0.0406(6) Uani 1 1 d . . . . .
O10 O -0.0247(2) 0.4183(2) 0.40822(7) 0.0277(5) Uani 1 1 d . . . . .
N1 N 0.2894(2) 0.5759(3) 0.43531(8) 0.0209(5) Uani 1 1 d . . . . .
N2 N -0.0850(2) 0.6432(2) 0.38391(8) 0.0199(5) Uani 1 1 d . . . . .
N3 N 0.3903(3) 1.0986(2) 0.42573(9) 0.0284(6) Uani 1 1 d . . . . .
N4 N 0.7838(3) 0.2890(3) 0.26337(8) 0.0250(6) Uani 1 1 d . . . . .
C1 C 0.3780(3) 0.5367(3) 0.35848(11) 0.0271(7) Uani 1 1 d . . . . .
C2 C 0.4172(3) 0.5730(3) 0.40763(10) 0.0255(6) Uani 1 1 d . . . . .
H2A H 0.4846 0.5107 0.4205 0.031 Uiso 1 1 calc R U . . .
H2B H 0.4630 0.6572 0.4079 0.031 Uiso 1 1 calc R U . . .
C3 C 0.2911(3) 0.6368(3) 0.48056(10) 0.0247(7) Uani 1 1 d . . . . .
H3A H 0.3478 0.7155 0.4792 0.030 Uiso 1 1 calc R U . . .
H3B H 0.3346 0.5797 0.5036 0.030 Uiso 1 1 calc R U . . .
C4 C 0.1403(3) 0.6674(3) 0.49455(10) 0.0215(6) Uani 1 1 d . . . . .
C5 C 0.0507(3) 0.8340(3) 0.37666(10) 0.0245(7) Uani 1 1 d . . . . .
C6 C -0.0966(3) 0.7796(3) 0.38233(10) 0.0252(6) Uani 1 1 d . . . . .
H6A H -0.1399 0.8114 0.4112 0.030 Uiso 1 1 calc R U . . .
H6B H -0.1571 0.8054 0.3561 0.030 Uiso 1 1 calc R U . . .
C7 C -0.2076(3) 0.5679(3) 0.39718(10) 0.0242(6) Uani 1 1 d . . . . .
H7A H -0.2794 0.5694 0.3723 0.029 Uiso 1 1 calc R U . . .
H7B H -0.2508 0.6027 0.4256 0.029 Uiso 1 1 calc R U . . .
C8 C -0.1575(3) 0.4331(3) 0.40556(10) 0.0263(6) Uani 1 1 d . . . . .
C9 C 0.4112(4) 0.9721(3) 0.40256(14) 0.0399(8) Uani 1 1 d . . . . .
H9A H 0.4130 0.9058 0.4267 0.048 Uiso 1 1 calc R U . . .
H9B H 0.3284 0.9552 0.3825 0.048 Uiso 1 1 calc R U . . .
C10 C 0.5426(5) 0.9600(4) 0.37391(16) 0.0591(12) Uani 1 1 d . . . . .
H10A H 0.5577 0.8710 0.3659 0.089 Uiso 1 1 calc R U . . .
H10B H 0.6240 0.9912 0.3915 0.089 Uiso 1 1 calc R U . . .
H10C H 0.5322 1.0100 0.3456 0.089 Uiso 1 1 calc R U . . .
C11 C 0.4166(4) 1.2088(3) 0.39301(12) 0.0399(9) Uani 1 1 d . . . . .
H11A H 0.3984 1.2887 0.4098 0.048 Uiso 1 1 calc R U . . .
H11B H 0.5176 1.2083 0.3840 0.048 Uiso 1 1 calc R U . . .
C12 C 0.3290(6) 1.2073(5) 0.35053(15) 0.0636(13) Uani 1 1 d . . . . .
H12A H 0.3566 1.2779 0.3305 0.095 Uiso 1 1 calc R U . . .
H12B H 0.2289 1.2157 0.3589 0.095 Uiso 1 1 calc R U . . .
H12C H 0.3435 1.1273 0.3341 0.095 Uiso 1 1 calc R U . . .
C13 C 0.4927(4) 1.1103(4) 0.46495(13) 0.0464(10) Uani 1 1 d . . . . .
H13A H 0.4759 1.0397 0.4867 0.056 Uiso 1 1 calc R U . . .
H13B H 0.5898 1.1006 0.4526 0.056 Uiso 1 1 calc R U . . .
C14 C 0.4854(6) 1.2306(5) 0.49094(15) 0.0705(15) Uani 1 1 d . . . . .
H14A H 0.5434 1.2241 0.5189 0.106 Uiso 1 1 calc R U . . .
H14B H 0.3870 1.2477 0.4996 0.106 Uiso 1 1 calc R U . . .
H14C H 0.5209 1.2997 0.4716 0.106 Uiso 1 1 calc R U . . .
C15 C 0.2406(4) 1.1056(3) 0.44117(14) 0.0413(9) Uani 1 1 d . . . . .
H15A H 0.1787 1.0998 0.4137 0.050 Uiso 1 1 calc R U . . .
H15B H 0.2244 1.1894 0.4555 0.050 Uiso 1 1 calc R U . . .
C16 C 0.1967(4) 1.0043(4) 0.47528(13) 0.0507(10) Uani 1 1 d . . . . .
H16A H 0.0956 1.0131 0.4822 0.076 Uiso 1 1 calc R U . . .
H16B H 0.2515 1.0136 0.5038 0.076 Uiso 1 1 calc R U . . .
H16C H 0.2145 0.9207 0.4619 0.076 Uiso 1 1 calc R U . . .
C17 C 0.6858(4) 0.2751(4) 0.22252(13) 0.0390(9) Uani 1 1 d . . . . .
H17A H 0.7068 0.1942 0.2067 0.047 Uiso 1 1 calc R U . . .
H17B H 0.7047 0.3444 0.2004 0.047 Uiso 1 1 calc R U . . .
C18 C 0.5308(4) 0.2775(5) 0.23556(18) 0.0629(12) Uani 1 1 d . . . . .
H18A H 0.4729 0.2729 0.2075 0.094 Uiso 1 1 calc R U . . .
H18B H 0.5097 0.3562 0.2521 0.094 Uiso 1 1 calc R U . . .
H18C H 0.5094 0.2051 0.2555 0.094 Uiso 1 1 calc R U . . .
C19 C 0.7642(4) 0.1822(3) 0.29694(13) 0.0438(10) Uani 1 1 d . . . . .
H19A H 0.6663 0.1854 0.3090 0.053 Uiso 1 1 calc R U . . .
H19B H 0.8292 0.1953 0.3233 0.053 Uiso 1 1 calc R U . . .
C20 C 0.7903(5) 0.0528(4) 0.27721(17) 0.0563(11) Uani 1 1 d . . . . .
H20A H 0.7762 -0.0110 0.3013 0.084 Uiso 1 1 calc R U . . .
H20B H 0.8876 0.0477 0.2657 0.084 Uiso 1 1 calc R U . . .
H20C H 0.7241 0.0373 0.2518 0.084 Uiso 1 1 calc R U . . .
C21 C 0.9321(3) 0.2894(3) 0.24428(11) 0.0318(7) Uani 1 1 d . . . . .
H21A H 0.9454 0.2121 0.2255 0.038 Uiso 1 1 calc R U . . .
H21B H 0.9424 0.3630 0.2234 0.038 Uiso 1 1 calc R U . . .
C22 C 1.0475(4) 0.2950(4) 0.27996(15) 0.0509(10) Uani 1 1 d . . . . .
H22A H 1.1399 0.2917 0.2646 0.076 Uiso 1 1 calc R U . . .
H22B H 1.0384 0.2230 0.3010 0.076 Uiso 1 1 calc R U . . .
H22C H 1.0395 0.3740 0.2975 0.076 Uiso 1 1 calc R U . . .
C23 C 0.7555(4) 0.4093(3) 0.28961(11) 0.0315(7) Uani 1 1 d . . . . .
H23A H 0.6618 0.4023 0.3047 0.038 Uiso 1 1 calc R U . . .
H23B H 0.8272 0.4175 0.3144 0.038 Uiso 1 1 calc R U . . .
C24 C 0.7576(4) 0.5264(3) 0.26124(14) 0.0435(9) Uani 1 1 d . . . . .
H24A H 0.7453 0.6001 0.2813 0.065 Uiso 1 1 calc R U . . .
H24B H 0.6805 0.5235 0.2386 0.065 Uiso 1 1 calc R U . . .
H24C H 0.8483 0.5327 0.2450 0.065 Uiso 1 1 calc R U . . .

loop_
_atom_site_aniso_label
_atom_site_aniso_U_11
_atom_site_aniso_U_22
_atom_site_aniso_U_33
_atom_site_aniso_U_23
_atom_site_aniso_U_13
_atom_site_aniso_U_12
V1 0.0155(2) 0.0214(2) 0.0177(2) -0.0009(2) 0.00119(19) -0.0005(2)
O1 0.0232(11) 0.0337(12) 0.0222(10) -0.0040(9) 0.0039(8) 0.0045(10)
O1W 0.072(2) 0.0478(18) 0.106(3) -0.0013(19) 0.0204(19) -0.0029(17)
O2 0.0273(12) 0.0624(17) 0.0348(13) -0.0027(12) 0.0131(11) 0.0084(12)
O3 0.0223(10) 0.0211(11) 0.0288(11) 0.0026(9) -0.0018(9) -0.0015(9)
O4 0.0307(12) 0.0386(12) 0.0214(10) -0.0078(10) 0.0017(10) 0.0000(11)
O5 0.0185(10) 0.0290(11) 0.0192(10) -0.0012(9) 0.0007(8) 0.0005(9)
O6 0.0224(10) 0.0214(11) 0.0244(10) -0.0004(8) 0.0011(8) -0.0018(9)
O7 0.0417(13) 0.0216(13) 0.0422(13) 0.0046(10) -0.0068(10) -0.0035(10)
O8 0.0203(10) 0.0299(12) 0.0148(9) -0.0044(8) 0.0024(8) -0.0006(9)
O9 0.0346(13) 0.0382(14) 0.0489(15) 0.0057(12) -0.0033(11) -0.0178(11)
O10 0.0256(11) 0.0266(11) 0.0308(11) 0.0018(10) -0.0014(9) -0.0059(9)
N1 0.0162(11) 0.0237(13) 0.0228(12) -0.0012(11) 0.0001(9) 0.0003(11)
N2 0.0161(12) 0.0269(13) 0.0168(11) -0.0027(10) 0.0014(9) -0.0012(10)
N3 0.0276(13) 0.0256(14) 0.0321(13) 0.0002(11) -0.0022(12) 0.0007(12)
N4 0.0303(14) 0.0252(13) 0.0196(12) -0.0004(11) 0.0024(11) 0.0007(12)
C1 0.0249(17) 0.0263(16) 0.0300(15) 0.0028(13) 0.0077(14) 0.0058(13)
C2 0.0158(14) 0.0267(15) 0.0338(16) 0.0008(14) 0.0039(12) 0.0031(13)
C3 0.0212(15) 0.0304(17) 0.0225(15) -0.0032(13) -0.0039(12) -0.0011(13)
C4 0.0236(16) 0.0206(14) 0.0203(15) 0.0025(12) 0.0013(12) -0.0019(12)
C5 0.0316(17) 0.0228(16) 0.0191(14) -0.0049(12) -0.0031(13) -0.0020(14)
C6 0.0249(15) 0.0244(15) 0.0263(14) 0.0008(13) -0.0017(13) 0.0057(14)
C7 0.0179(13) 0.0351(16) 0.0198(14) -0.0027(15) 0.0017(12) -0.0048(13)
C8 0.0296(15) 0.0308(16) 0.0186(13) -0.0010(14) -0.0014(12) -0.0071(14)
C9 0.044(2) 0.0268(16) 0.049(2) -0.0013(16) 0.0060(19) 0.0025(15)
C10 0.065(3) 0.047(2) 0.065(3) -0.004(2) 0.027(2) 0.007(2)
C11 0.048(2) 0.0311(18) 0.041(2) 0.0065(15) -0.0029(17) -0.0086(16)
C12 0.092(4) 0.051(3) 0.047(2) 0.009(2) -0.019(2) -0.010(3)
C13 0.036(2) 0.057(3) 0.046(2) 0.0107(18) -0.0154(17) -0.0065(18)
C14 0.105(4) 0.063(3) 0.043(2) 0.000(2) -0.032(3) -0.029(3)
C15 0.0288(18) 0.040(2) 0.055(2) -0.0105(17) 0.0045(17) -0.0011(16)
C16 0.054(2) 0.060(3) 0.039(2) -0.0011(19) 0.0147(19) -0.012(2)
C17 0.040(2) 0.040(2) 0.0372(19) -0.0051(17) -0.0131(16) -0.0017(17)
C18 0.040(2) 0.066(3) 0.083(3) -0.008(3) -0.011(2) -0.006(2)
C19 0.054(2) 0.038(2) 0.039(2) 0.0146(17) 0.0171(18) 0.0038(19)
C20 0.064(3) 0.031(2) 0.074(3) 0.015(2) 0.016(2) 0.003(2)
C21 0.0339(19) 0.0309(17) 0.0307(17) -0.0030(14) 0.0081(14) 0.0035(15)
C22 0.039(2) 0.046(2) 0.067(3) -0.006(2) -0.012(2) 0.0075(19)
C23 0.0351(17) 0.0320(18) 0.0274(16) -0.0052(14) 0.0021(13) 0.0095(16)
C24 0.049(2) 0.0283(18) 0.053(2) -0.0045(17) 0.0049(19) 0.0066(17)

loop_
_atom_type_symbol
_atom_type_description
_atom_type_scat_dispersion_real
_atom_type_scat_dispersion_imag
_atom_type_scat_source
C C 0.0033 0.0016 'International Tables Vol C Tables 4.2.6.8 and 6.1.1.4'
H H 0.0000 0.0000 'International Tables Vol C Tables 4.2.6.8 and 6.1.1.4'
N N 0.0061 0.0033 'International Tables Vol C Tables 4.2.6.8 and 6.1.1.4'
O O 0.0106 0.0060 'International Tables Vol C Tables 4.2.6.8 and 6.1.1.4'
V V 0.3005 0.5294 'International Tables Vol C Tables 4.2.6.8 and 6.1.1.4'

loop_
_geom_angle_atom_site_label_1
_geom_angle_atom_site_label_2
_geom_angle_atom_site_label_3
_geom_angle
_geom_angle_site_symmetry_1
_geom_angle_site_symmetry_3
_geom_angle_publ_flag
O3 V1 O8 147.01(9) . . ?
O3 V1 N2 150.94(9) . . ?
O8 V1 N2 40.77(9) . . ?
O3 V1 N1 40.85(10) . . ?
O8 V1 N1 153.82(9) . . ?
N2 V1 N1 153.64(10) . . ?
O3 V1 O1 82.35(10) . . ?
O8 V1 O1 79.56(10) . . ?
N2 V1 O1 119.68(10) . . ?
N1 V1 O1 77.98(11) . . ?
O3 V1 O10 77.97(10) . . ?
O8 V1 O10 80.71(9) . . ?
N2 V1 O10 77.76(11) . . ?
N1 V1 O10 118.37(10) . . ?
O1 V1 O10 105.75(10) . . ?
O3 V1 O5 83.42(10) . . ?
O8 V1 O5 122.05(9) . . ?
N2 V1 O5 81.35(9) . . ?
N1 V1 O5 77.81(10) . . ?
O1 V1 O5 155.02(9) . . ?
O10 V1 O5 91.17(9) . . ?
O3 V1 O6 124.97(9) . . ?
O8 V1 O6 81.23(9) . . ?
N2 V1 O6 78.12(10) . . ?
N1 V1 O6 84.12(10) . . ?
O1 V1 O6 86.48(9) . . ?
O10 V1 O6 155.88(9) . . ?
O5 V1 O6 85.00(9) . . ?
C1 O1 V1 118.69(19) . . ?
H1A O1W H1B 105(3) . . ?
N1 O3 V1 72.36(14) . . ?
C4 O5 V1 119.02(18) . . ?
C5 O6 V1 117.56(19) . . ?
N2 O8 V1 70.95(13) . . ?
C8 O10 V1 118.9(2) . . ?
O3 N1 C2 112.7(2) . . ?
O3 N1 C3 111.3(2) . . ?
C2 N1 C3 119.7(2) . . ?
O3 N1 V1 66.78(13) . . ?
C2 N1 V1 116.77(19) . . ?
C3 N1 V1 117.32(18) . . ?
O8 N2 C6 112.0(2) . . ?
O8 N2 C7 113.2(2) . . ?
C6 N2 C7 119.5(2) . . ?
O8 N2 V1 68.28(13) . . ?
C6 N2 V1 116.31(19) . . ?
C7 N2 V1 116.47(19) . . ?
C15 N3 C13 112.6(3) . . ?
C15 N3 C9 107.6(3) . . ?
C13 N3 C9 109.0(3) . . ?
C15 N3 C11 107.7(3) . . ?
C13 N3 C11 107.6(3) . . ?
C9 N3 C11 112.4(3) . . ?
C19 N4 C23 106.7(3) . . ?
C19 N4 C21 110.7(3) . . ?
C23 N4 C21 110.4(3) . . ?
C19 N4 C17 111.0(3) . . ?
C23 N4 C17 111.7(3) . . ?
C21 N4 C17 106.5(2) . . ?
O2 C1 O1 125.4(3) . . ?
O2 C1 C2 118.5(3) . . ?
O1 C1 C2 116.1(2) . . ?
N1 C2 C1 108.6(2) . . ?
N1 C2 H2A 110.0 . . ?
C1 C2 H2A 110.0 . . ?
N1 C2 H2B 110.0 . . ?
C1 C2 H2B 110.0 . . ?
H2A C2 H2B 108.3 . . ?
N1 C3 C4 108.9(2) . . ?
N1 C3 H3A 109.9 . . ?
C4 C3 H3A 109.9 . . ?
N1 C3 H3B 109.9 . . ?
C4 C3 H3B 109.9 . . ?
H3A C3 H3B 108.3 . . ?
O4 C4 O5 125.3(3) . . ?
O4 C4 C3 118.6(3) . . ?
O5 C4 C3 116.0(2) . . ?
O7 C5 O6 125.5(3) . . ?
O7 C5 C6 118.3(3) . . ?
O6 C5 C6 116.2(3) . . ?
N2 C6 C5 108.2(3) . . ?
N2 C6 H6A 110.1 . . ?
C5 C6 H6A 110.1 . . ?
N2 C6 H6B 110.1 . . ?
C5 C6 H6B 110.1 . . ?
H6A C6 H6B 108.4 . . ?
N2 C7 C8 107.8(2) . . ?
N2 C7 H7A 110.1 . . ?
C8 C7 H7A 110.1 . . ?
N2 C7 H7B 110.1 . . ?
C8 C7 H7B 110.1 . . ?
H7A C7 H7B 108.5 . . ?
O9 C8 O10 125.6(3) . . ?
O9 C8 C7 118.7(3) . . ?
O10 C8 C7 115.7(3) . . ?
C10 C9 N3 115.4(3) . . ?
C10 C9 H9A 108.4 . . ?
N3 C9 H9A 108.4 . . ?
C10 C9 H9B 108.4 . . ?
N3 C9 H9B 108.4 . . ?
H9A C9 H9B 107.5 . . ?
C9 C10 H10A 109.5 . . ?
C9 C10 H10B 109.5 . . ?
H10A C10 H10B 109.5 . . ?
C9 C10 H10C 109.5 . . ?
H10A C10 H10C 109.5 . . ?
H10B C10 H10C 109.5 . . ?
C12 C11 N3 114.6(3) . . ?
C12 C11 H11A 108.6 . . ?
N3 C11 H11A 108.6 . . ?
C12 C11 H11B 108.6 . . ?
N3 C11 H11B 108.6 . . ?
H11A C11 H11B 107.6 . . ?
C11 C12 H12A 109.5 . . ?
C11 C12 H12B 109.5 . . ?
H12A C12 H12B 109.5 . . ?
C11 C12 H12C 109.5 . . ?
H12A C12 H12C 109.5 . . ?
H12B C12 H12C 109.5 . . ?
C14 C13 N3 115.2(3) . . ?
C14 C13 H13A 108.5 . . ?
N3 C13 H13A 108.5 . . ?
C14 C13 H13B 108.5 . . ?
N3 C13 H13B 108.5 . . ?
H13A C13 H13B 107.5 . . ?
C13 C14 H14A 109.5 . . ?
C13 C14 H14B 109.5 . . ?
H14A C14 H14B 109.5 . . ?
C13 C14 H14C 109.5 . . ?
H14A C14 H14C 109.5 . . ?
H14B C14 H14C 109.5 . . ?
N3 C15 C16 114.9(3) . . ?
N3 C15 H15A 108.5 . . ?
C16 C15 H15A 108.5 . . ?
N3 C15 H15B 108.5 . . ?
C16 C15 H15B 108.5 . . ?
H15A C15 H15B 107.5 . . ?
C15 C16 H16A 109.5 . . ?
C15 C16 H16B 109.5 . . ?
H16A C16 H16B 109.5 . . ?
C15 C16 H16C 109.5 . . ?
H16A C16 H16C 109.5 . . ?
H16B C16 H16C 109.5 . . ?
N4 C17 C18 113.4(3) . . ?
N4 C17 H17A 108.9 . . ?
C18 C17 H17A 108.9 . . ?
N4 C17 H17B 108.9 . . ?
C18 C17 H17B 108.9 . . ?
H17A C17 H17B 107.7 . . ?
C17 C18 H18A 109.5 . . ?
C17 C18 H18B 109.5 . . ?
H18A C18 H18B 109.5 . . ?
C17 C18 H18C 109.5 . . ?
H18A C18 H18C 109.5 . . ?
H18B C18 H18C 109.5 . . ?
N4 C19 C20 114.8(3) . . ?
N4 C19 H19A 108.6 . . ?
C20 C19 H19A 108.6 . . ?
N4 C19 H19B 108.6 . . ?
C20 C19 H19B 108.6 . . ?
H19A C19 H19B 107.6 . . ?
C19 C20 H20A 109.5 . . ?
C19 C20 H20B 109.5 . . ?
H20A C20 H20B 109.5 . . ?
C19 C20 H20C 109.5 . . ?
H20A C20 H20C 109.5 . . ?
H20B C20 H20C 109.5 . . ?
C22 C21 N4 115.0(3) . . ?
C22 C21 H21A 108.5 . . ?
N4 C21 H21A 108.5 . . ?
C22 C21 H21B 108.5 . . ?
N4 C21 H21B 108.5 . . ?
H21A C21 H21B 107.5 . . ?
C21 C22 H22A 109.5 . . ?
C21 C22 H22B 109.5 . . ?
H22A C22 H22B 109.5 . . ?
C21 C22 H22C 109.5 . . ?
H22A C22 H22C 109.5 . . ?
H22B C22 H22C 109.5 . . ?
C24 C23 N4 115.0(3) . . ?
C24 C23 H23A 108.5 . . ?
N4 C23 H23A 108.5 . . ?
C24 C23 H23B 108.5 . . ?
N4 C23 H23B 108.5 . . ?
H23A C23 H23B 107.5 . . ?
C23 C24 H24A 109.5 . . ?
C23 C24 H24B 109.5 . . ?
H24A C24 H24B 109.5 . . ?
C23 C24 H24C 109.5 . . ?
H24A C24 H24C 109.5 . . ?
H24B C24 H24C 109.5 . . ?

loop_
_geom_bond_atom_site_label_1
_geom_bond_atom_site_label_2
_geom_bond_distance
_geom_bond_site_symmetry_2
_geom_bond_publ_flag
V1 O3 1.940(2) . ?
V1 O8 1.963(2) . ?
V1 N2 1.998(3) . ?
V1 N1 2.012(3) . ?
V1 O1 2.052(2) . ?
V1 O10 2.056(3) . ?
V1 O5 2.064(2) . ?
V1 O6 2.074(3) . ?
O1 C1 1.275(4) . ?
O1W H1A 0.888(14) . ?
O1W H1B 0.892(14) . ?
O2 C1 1.223(4) . ?
O3 N1 1.381(3) . ?
O4 C4 1.223(4) . ?
O5 C4 1.276(4) . ?
O6 C5 1.267(4) . ?
O7 C5 1.229(4) . ?
O8 N2 1.380(3) . ?
O9 C8 1.227(4) . ?
O10 C8 1.267(4) . ?
N1 C2 1.450(4) . ?
N1 C3 1.459(4) . ?
N2 C6 1.447(4) . ?
N2 C7 1.457(4) . ?
N3 C15 1.486(5) . ?
N3 C13 1.497(4) . ?
N3 C9 1.510(4) . ?
N3 C11 1.522(4) . ?
N4 C19 1.501(4) . ?
N4 C23 1.505(4) . ?
N4 C21 1.507(4) . ?
N4 C17 1.509(4) . ?
C1 C2 1.519(4) . ?
C2 H2A 0.9900 . ?
C2 H2B 0.9900 . ?
C3 C4 1.516(4) . ?
C3 H3A 0.9900 . ?
C3 H3B 0.9900 . ?
C5 C6 1.515(5) . ?
C6 H6A 0.9900 . ?
C6 H6B 0.9900 . ?
C7 C8 1.521(5) . ?
C7 H7A 0.9900 . ?
C7 H7B 0.9900 . ?
C9 C10 1.499(5) . ?
C9 H9A 0.9900 . ?
C9 H9B 0.9900 . ?
C10 H10A 0.9800 . ?
C10 H10B 0.9800 . ?
C10 H10C 0.9800 . ?
C11 C12 1.483(5) . ?
C11 H11A 0.9900 . ?
C11 H11B 0.9900 . ?
C12 H12A 0.9800 . ?
C12 H12B 0.9800 . ?
C12 H12C 0.9800 . ?
C13 C14 1.479(6) . ?
C13 H13A 0.9900 . ?
C13 H13B 0.9900 . ?
C14 H14A 0.9800 . ?
C14 H14B 0.9800 . ?
C14 H14C 0.9800 . ?
C15 C16 1.515(6) . ?
C15 H15A 0.9900 . ?
C15 H15B 0.9900 . ?
C16 H16A 0.9800 . ?
C16 H16B 0.9800 . ?
C16 H16C 0.9800 . ?
C17 C18 1.513(6) . ?
C17 H17A 0.9900 . ?
C17 H17B 0.9900 . ?
C18 H18A 0.9800 . ?
C18 H18B 0.9800 . ?
C18 H18C 0.9800 . ?
C19 C20 1.503(6) . ?
C19 H19A 0.9900 . ?
C19 H19B 0.9900 . ?
C20 H20A 0.9800 . ?
C20 H20B 0.9800 . ?
C20 H20C 0.9800 . ?
C21 C22 1.503(5) . ?
C21 H21A 0.9900 . ?
C21 H21B 0.9900 . ?
C22 H22A 0.9800 . ?
C22 H22B 0.9800 . ?
C22 H22C 0.9800 . ?
C23 C24 1.486(5) . ?
C23 H23A 0.9900 . ?
C23 H23B 0.9900 . ?
C24 H24A 0.9800 . ?
C24 H24B 0.9800 . ?
C24 H24C 0.9800 . ?

loop_
_geom_hbond_atom_site_label_D
_geom_hbond_atom_site_label_H
_geom_hbond_atom_site_label_A
_geom_hbond_distance_DH
_geom_hbond_distance_HA
_geom_hbond_distance_DA
_geom_hbond_angle_DHA
_geom_hbond_site_symmetry_A
O1W H1A O9 0.888(14) 2.007(18) 2.875(5) 165(5) .
O1W H1B O7 0.892(14) 2.13(3) 2.952(4) 152(5) 1_545
C2 H2B O4 0.99 2.65 3.423(4) 135.5 4_566
C7 H7B O4 0.99 2.60 3.484(4) 149.3 4_466
C9 H9A O4 0.99 2.60 3.352(5) 132.5 4_566
C9 H9B O6 0.99 2.65 3.345(5) 127.7 .
C9 H9B O7 0.99 2.58 3.501(5) 155.0 .
C10 H10B O1W 0.98 2.43 3.379(7) 163.6 1_665
C11 H11A O3 0.99 2.59 3.474(5) 149.3 1_565
C13 H13A O5 0.99 2.45 3.376(5) 155.1 4_566
C15 H15A O7 0.99 2.46 3.295(5) 141.5 .
C17 H17A O1 0.99 2.45 3.417(5) 165.5 3_645
C21 H21A O8 0.99 2.49 3.409(4) 153.7 3_645
C21 H21B O7 0.99 2.65 3.515(5) 146.1 3_645
C23 H23A O2 0.99 2.31 3.149(4) 142.5 .
C23 H23B O8 0.99 2.57 3.356(4) 136.0 1_655

loop_
_geom_torsion_atom_site_label_1
_geom_torsion_atom_site_label_2
_geom_torsion_atom_site_label_3
_geom_torsion_atom_site_label_4
_geom_torsion
_geom_torsion_site_symmetry_1
_geom_torsion_site_symmetry_2
_geom_torsion_site_symmetry_3
_geom_torsion_site_symmetry_4
_geom_torsion_publ_flag
V1 O3 N1 C2 -110.6(2) . . . . ?
V1 O3 N1 C3 111.6(2) . . . . ?
V1 O8 N2 C6 110.7(2) . . . . ?
V1 O8 N2 C7 -110.6(2) . . . . ?
V1 O1 C1 O2 -174.3(3) . . . . ?
V1 O1 C1 C2 4.2(3) . . . . ?
O3 N1 C2 C1 60.8(3) . . . . ?
C3 N1 C2 C1 -165.3(3) . . . . ?
V1 N1 C2 C1 -13.7(3) . . . . ?
O2 C1 C2 N1 -175.4(3) . . . . ?
O1 C1 C2 N1 6.0(4) . . . . ?
O3 N1 C3 C4 -65.0(3) . . . . ?
C2 N1 C3 C4 160.5(3) . . . . ?
V1 N1 C3 C4 9.0(3) . . . . ?
V1 O5 C4 O4 176.2(2) . . . . ?
V1 O5 C4 C3 -4.6(3) . . . . ?
N1 C3 C4 O4 176.5(3) . . . . ?
N1 C3 C4 O5 -2.8(4) . . . . ?
V1 O6 C5 O7 -173.0(2) . . . . ?
V1 O6 C5 C6 7.1(3) . . . . ?
O8 N2 C6 C5 -54.8(3) . . . . ?
C7 N2 C6 C5 169.4(2) . . . . ?
V1 N2 C6 C5 21.0(3) . . . . ?
O7 C5 C6 N2 162.3(3) . . . . ?
O6 C5 C6 N2 -17.8(3) . . . . ?
O8 N2 C7 C8 56.3(3) . . . . ?
C6 N2 C7 C8 -168.4(2) . . . . ?
V1 N2 C7 C8 -20.0(3) . . . . ?
V1 O10 C8 O9 179.9(2) . . . . ?
V1 O10 C8 C7 -0.2(3) . . . . ?
N2 C7 C8 O9 -167.4(3) . . . . ?
N2 C7 C8 O10 12.7(3) . . . . ?
C15 N3 C9 C10 164.6(3) . . . . ?
C13 N3 C9 C10 -73.0(4) . . . . ?
C11 N3 C9 C10 46.2(4) . . . . ?
C15 N3 C11 C12 -61.8(4) . . . . ?
C13 N3 C11 C12 176.6(4) . . . . ?
C9 N3 C11 C12 56.6(4) . . . . ?
C15 N3 C13 C14 -61.1(4) . . . . ?
C9 N3 C13 C14 179.6(4) . . . . ?
C11 N3 C13 C14 57.5(4) . . . . ?
C13 N3 C15 C16 -59.9(4) . . . . ?
C9 N3 C15 C16 60.2(4) . . . . ?
C11 N3 C15 C16 -178.4(3) . . . . ?
C19 N4 C17 C18 61.4(4) . . . . ?
C23 N4 C17 C18 -57.5(4) . . . . ?
C21 N4 C17 C18 -178.0(3) . . . . ?
C23 N4 C19 C20 -179.1(3) . . . . ?
C21 N4 C19 C20 -59.0(4) . . . . ?
C17 N4 C19 C20 59.0(4) . . . . ?
C19 N4 C21 C22 -55.9(4) . . . . ?
C23 N4 C21 C22 62.0(4) . . . . ?
C17 N4 C21 C22 -176.6(3) . . . . ?
C19 N4 C23 C24 -175.0(3) . . . . ?
C21 N4 C23 C24 64.6(4) . . . . ?
C17 N4 C23 C24 -53.6(4) . . . . ?
